data_2104166
loop_
_publ_author_name
'Rychlewska, Urszula'
'Wa\'scinska, Natalia'
'War\.zajtis, Beata'
'Gawro\'nski, Jacek'

_publ_contact_author
;
Urszula Rychlewska
Faculty of Chemistry
Adam Mickiewicz University
Grunwaldzka 6
60-780 Pozna\'n
Poland
;
_publ_section_title
;
 Role of the <i>gauche</i> effect and local 1,3-dipole--dipole
 interactions in stabilizing an unusual conformation of
 tartarodinitriles
;
_journal_coeditor_code BS5062
_journal_issue 4
_journal_name_full 'Acta Crystallographica Section B'
_journal_page_first 497
_journal_page_last 503
_journal_paper_doi 10.1107/S0108768108018272
_journal_volume 64
_journal_year 2008
_chemical_formula_sum 'C4 H4 N2 O2'
_chemical_formula_weight 112.09
_chemical_name_systematic
;
 ?
;
_space_group_IT_number 61
_symmetry_cell_setting orthorhombic
_symmetry_space_group_name_Hall '-P 2ac 2ab'
_symmetry_space_group_name_H-M 'P b c a'
_atom_sites_solution_hydrogens geom
_atom_sites_solution_primary direct
_atom_sites_solution_secondary difmap
_audit_creation_method SHELXL-97
_cell_angle_alpha 90.00
_cell_angle_beta 90.00
_cell_angle_gamma 90.00
_cell_formula_units_Z 4
_cell_length_a 7.2155(15)
_cell_length_b 6.2725(12)
_cell_length_c 10.828(2)
_cell_measurement_reflns_used 478
_cell_measurement_temperature 130(2)
_cell_measurement_theta_max 26.09
_cell_measurement_theta_min 3.76
_cell_volume 490.07(17)
_computing_cell_refinement 'CrysAlisPRO v.1.171 (Oxford Diffraction,2007)'
_computing_data_collection 'CrysAlis CCD v.1.171 (Oxford Diffraction,2007)'
_computing_data_reduction 'CrysAlisPRO v.1.171 (Oxford Diffraction,2007)'
_computing_molecular_graphics
;
Simens Analytical X-Ray Instruments (1989),
Mercury (Bruno, et al. 2002)
;
_computing_publication_material 'SHELXL-97 (Sheldrick, 1997)'
_computing_structure_refinement 'SHELXL-97 (Sheldrick, 1997)'
_computing_structure_solution 'SHELXS-86 (Sheldrick, 1990)'
_diffrn_ambient_temperature 130(2)
_diffrn_measured_fraction_theta_full 0.998
_diffrn_measured_fraction_theta_max 0.998
_diffrn_measurement_device_type 'Kuma KM4CCD \k-geometry diffractometer'
_diffrn_measurement_method '\w scans'
_diffrn_radiation_monochromator graphite
_diffrn_radiation_source 'fine-focus sealed tube'
_diffrn_radiation_type MoK\a
_diffrn_radiation_wavelength 0.71073
_diffrn_reflns_av_R_equivalents 0.0390
_diffrn_reflns_av_sigmaI/netI 0.0297
_diffrn_reflns_limit_h_max 5
_diffrn_reflns_limit_h_min -8
_diffrn_reflns_limit_k_max 7
_diffrn_reflns_limit_k_min -7
_diffrn_reflns_limit_l_max 13
_diffrn_reflns_limit_l_min -13
_diffrn_reflns_number 2811
_diffrn_reflns_theta_full 26.09
_diffrn_reflns_theta_max 26.09
_diffrn_reflns_theta_min 3.76
_diffrn_standards_interval_count 'every 50 dc frames'
_diffrn_standards_number '3 reference frames'
_exptl_absorpt_coefficient_mu 0.125
_exptl_absorpt_correction_type none
_exptl_crystal_colour colourless
_exptl_crystal_density_diffrn 1.519
_exptl_crystal_density_method 'not measured'
_exptl_crystal_description prismatic
_exptl_crystal_F_000 232
_exptl_crystal_size_max 0.50
_exptl_crystal_size_mid 0.35
_exptl_crystal_size_min 0.20
_refine_diff_density_max 0.229
_refine_diff_density_min -0.261
_refine_ls_extinction_method none
_refine_ls_goodness_of_fit_ref 1.133
_refine_ls_hydrogen_treatment riding
_refine_ls_matrix_type full
_refine_ls_number_parameters 41
_refine_ls_number_reflns 478
_refine_ls_number_restraints 0
_refine_ls_restrained_S_all 1.133
_refine_ls_R_factor_all 0.0582
_refine_ls_R_factor_gt 0.0416
_refine_ls_shift/su_max 0.000
_refine_ls_shift/su_mean 0.000
_refine_ls_structure_factor_coef Fsqd
_refine_ls_weighting_details 'calc w=1/[\s^2^(Fo^2^)+(0.0645P)^2^+0.0000P] where P=(Fo^2^+2Fc^2^)/3'
_refine_ls_weighting_scheme calc
_refine_ls_wR_factor_gt 0.0995
_refine_ls_wR_factor_ref 0.1178
_reflns_number_gt 352
_reflns_number_total 478
_reflns_threshold_expression >2sigma(I)
_cod_data_source_file bs5062.cif
_cod_data_source_block 1a
_cod_original_cell_volume 490.04(17)
_cod_original_sg_symbol_H-M Pbca
_cod_database_code 2104166
_cod_database_fobs_code 2104166

loop_
_symmetry_equiv_pos_as_xyz
'x, y, z'
'-x+1/2, -y, z+1/2'
'-x, y+1/2, -z+1/2'
'x+1/2, -y+1/2, -z'
'-x, -y, -z'
'x-1/2, y, -z-1/2'
'x, -y-1/2, z-1/2'
'-x-1/2, y-1/2, z'

loop_
_atom_site_type_symbol
_atom_site_label
_atom_site_fract_x
_atom_site_fract_y
_atom_site_fract_z
_atom_site_U_iso_or_equiv
_atom_site_adp_type
_atom_site_calc_flag
_atom_site_refinement_flags
_atom_site_occupancy
C C1 0.1068(3) 0.1971(3) 0.39095(19) 0.0213(5) Uani d . 1
C C2 0.0641(3) 0.0965(3) 0.51150(17) 0.0196(6) Uani d . 1
H H2A -0.0003 0.2018 0.5659 0.024 Uiso calc R 1
N N1 0.1434(2) 0.2728(3) 0.29811(14) 0.0269(5) Uani d . 1
O O2 0.23079(18) 0.0297(2) 0.56832(13) 0.0220(5) Uani d . 1
H H2O 0.229(3) 0.085(4) 0.642(2) 0.045(7) Uiso d . 1

loop_
_atom_site_aniso_label
_atom_site_aniso_U_11
_atom_site_aniso_U_22
_atom_site_aniso_U_33
_atom_site_aniso_U_12
_atom_site_aniso_U_13
_atom_site_aniso_U_23
C1 0.0228(11) 0.0190(11) 0.0222(11) 0.0014(8) -0.0010(9) -0.0021(9)
C2 0.0216(11) 0.0213(11) 0.0158(10) 0.0020(8) 0.0001(8) -0.0008(8)
N1 0.0317(10) 0.0293(10) 0.0196(10) -0.0036(8) 0.0017(8) 0.0011(8)
O2 0.0250(8) 0.0248(8) 0.0161(8) 0.0014(6) -0.0034(6) -0.0023(6)

loop_
_atom_type_symbol
_atom_type_description
_atom_type_scat_dispersion_real
_atom_type_scat_dispersion_imag
_atom_type_scat_source
C C 0.0033 0.0016 'International Tables Vol C Tables 4.2.6.8 and 6.1.1.4'
H H 0.0000 0.0000 'International Tables Vol C Tables 4.2.6.8 and 6.1.1.4'
N N 0.0061 0.0033 'International Tables Vol C Tables 4.2.6.8 and 6.1.1.4'
O O 0.0106 0.0060 'International Tables Vol C Tables 4.2.6.8 and 6.1.1.4'

loop_
_geom_angle_atom_site_label_1
_geom_angle_atom_site_label_2
_geom_angle_atom_site_label_3
_geom_angle_site_symmetry_1
_geom_angle_site_symmetry_3
_geom_angle
N1 C1 C2 . . 178.6(2)
O2 C2 C1 . . 109.40(15)
O2 C2 C2 . 5_556 110.34(19)
C1 C2 C2 . 5_556 108.45(19)
O2 C2 H2A . . 109.5
C1 C2 H2A . . 109.5
C2 C2 H2A 5_556 . 109.5
C2 O2 H2O . . 105.5(16)

loop_
_geom_bond_atom_site_label_1
_geom_bond_atom_site_label_2
_geom_bond_site_symmetry_2
_geom_bond_distance
C1 N1 . 1.143(2)
C1 C2 . 1.482(3)
C2 O2 . 1.414(2)
C2 C2 5_556 1.544(4)
C2 H2A . 1.0000
O2 H2O . 0.87(3)
